data_1504793
loop_
_publ_author_name
'Tan, Bin'
'Shi, Zugui'
'Chua, Pei Juan'
'Zhong, Guofu'

_publ_section_title
;
 Control of four stereocenters in an organocatalytic domino double Michael
 reaction: efficient synthesis of multisubstituted cyclopentanes.
;
_journal_issue 16
_journal_name_full 'Organic letters'
_journal_page_first 3425
_journal_page_last 3428
_journal_paper_doi 10.1021/ol801246m
_journal_volume 10
_journal_year 2008
_chemical_absolute_configuration ad
_chemical_formula_moiety 'C20 H24 Cl N O7'
_chemical_formula_sum 'C20 H24 Cl N O7'
_chemical_formula_weight 425.85
_chemical_name_systematic
;

 ?

;
_space_group_IT_number 4
_symmetry_cell_setting monoclinic
_symmetry_space_group_name_Hall 'P 2yb'
_symmetry_space_group_name_H-M 'P 1 21 1'
_atom_sites_solution_hydrogens geom
_atom_sites_solution_primary direct
_atom_sites_solution_secondary difmap
_audit_creation_method SHELXL-97
_cell_angle_alpha 90.00
_cell_angle_beta 106.742(4)
_cell_angle_gamma 90.00
_cell_formula_units_Z 2
_cell_length_a 8.7123(6)
_cell_length_b 10.2062(9)
_cell_length_c 12.7578(9)
_cell_measurement_reflns_used 3301
_cell_measurement_temperature 223(2)
_cell_measurement_theta_max 22.40
_cell_measurement_theta_min 2.44
_cell_volume 1086.33(15)
_computing_cell_refinement 'Bruker SMART'
_computing_data_collection 'Bruker SMART'
_computing_data_reduction 'Bruker SAINT'
_computing_molecular_graphics 'Bruker SHELXTL'
_computing_publication_material 'Bruker SHELXTL'
_computing_structure_refinement 'SHELXL-97 (Sheldrick, 1997)'
_computing_structure_solution 'SHELXS-97 (Sheldrick, 1990)'
_diffrn_ambient_temperature 223(2)
_diffrn_measured_fraction_theta_full 0.977
_diffrn_measured_fraction_theta_max 0.968
_diffrn_measurement_device_type 'CCD area detector'
_diffrn_measurement_method 'phi and omega scans'
_diffrn_radiation_monochromator graphite
_diffrn_radiation_source 'fine-focus sealed tube'
_diffrn_radiation_type MoK\a
_diffrn_radiation_wavelength 0.71073
_diffrn_reflns_av_R_equivalents 0.0224
_diffrn_reflns_av_sigmaI/netI 0.0355
_diffrn_reflns_limit_h_max 11
_diffrn_reflns_limit_h_min -11
_diffrn_reflns_limit_k_max 13
_diffrn_reflns_limit_k_min -11
_diffrn_reflns_limit_l_max 16
_diffrn_reflns_limit_l_min -16
_diffrn_reflns_number 8770
_diffrn_reflns_theta_full 25.50
_diffrn_reflns_theta_max 27.32
_diffrn_reflns_theta_min 2.44
_exptl_absorpt_coefficient_mu 0.215
_exptl_absorpt_correction_T_max 0.9872
_exptl_absorpt_correction_T_min 0.9343
_exptl_absorpt_correction_type multi-scan
_exptl_absorpt_process_details sadabs
_exptl_crystal_colour colourless
_exptl_crystal_density_diffrn 1.302
_exptl_crystal_density_meas ?
_exptl_crystal_density_method 'not measured'
_exptl_crystal_description plate
_exptl_crystal_F_000 448
_exptl_crystal_size_max 0.32
_exptl_crystal_size_mid 0.30
_exptl_crystal_size_min 0.06
_refine_diff_density_max 0.390
_refine_diff_density_min -0.569
_refine_diff_density_rms 0.087
_refine_ls_abs_structure_details 'Flack H D (1983), Acta Cryst. A39, 876-881'
_refine_ls_abs_structure_Flack 0.07(14)
_refine_ls_extinction_coef 0.024(2)
_refine_ls_extinction_expression Fc^*^=kFc[1+0.001xFc^2^\l^3^/sin(2\q)]^-1/4^
_refine_ls_extinction_method SHELXL
_refine_ls_goodness_of_fit_ref 1.160
_refine_ls_hydrogen_treatment constr
_refine_ls_matrix_type full
_refine_ls_number_parameters 266
_refine_ls_number_reflns 4038
_refine_ls_number_restraints 1
_refine_ls_restrained_S_all 1.159
_refine_ls_R_factor_all 0.0979
_refine_ls_R_factor_gt 0.0518
_refine_ls_shift/su_max 0.000
_refine_ls_shift/su_mean 0.000
_refine_ls_structure_factor_coef Fsqd
_refine_ls_weighting_details 'calc w=1/[\s^2^(Fo^2^)+(0.0212P)^2^+1.5295P] where P=(Fo^2^+2Fc^2^)/3'
_refine_ls_weighting_scheme calc
_refine_ls_wR_factor_gt 0.0967
_refine_ls_wR_factor_ref 0.1460
_reflns_number_gt 2794
_reflns_number_total 4038
_reflns_threshold_expression >2sigma(I)
_cod_data_source_file ol801246m-file001.cif
_cod_data_source_block zgf29
_cod_depositor_comments
;
The following automatic conversions were performed:

'_symmetry_cell_setting' value 'Monoclinic' changed to 'monoclinic'
according to /home/saulius/struct/CIF-dictionaries/cif_core.dic
dictionary named 'cif_core.dic' version 2.4.1 from 2010-06-29.

Automatic conversion script
Id: cif_fix_values 1715 2011-07-08 13:25:40Z adriana 

The following automatic conversions were performed:

'_exptl_crystal_density_meas' value 'not measured' was changed to '?'
- the value is perceived as not measured.

Automatic conversion script
Id: cif_fix_values 3008 2015-01-20 13:52:24Z robertas 
;
_cod_original_cell_volume 1086.33(14)
_cod_original_sg_symbol_H-M P2(1)
_cod_database_code 1504793

loop_
_symmetry_equiv_pos_as_xyz
'x, y, z'
'-x, y+1/2, -z'

loop_
_atom_site_label
_atom_site_type_symbol
_atom_site_fract_x
_atom_site_fract_y
_atom_site_fract_z
_atom_site_U_iso_or_equiv
_atom_site_adp_type
_atom_site_occupancy
_atom_site_symmetry_multiplicity
_atom_site_calc_flag
_atom_site_refinement_flags
C1 C 0.2785(6) 1.0054(5) 0.2563(4) 0.0491(12) Uani 1 1 d .
H1 H 0.3280 1.0479 0.3228 0.059 Uiso 1 1 calc R
C2 C 0.2886(6) 1.0605(6) 0.1587(4) 0.0532(12) Uani 1 1 d .
H2 H 0.3419 1.1407 0.1594 0.064 Uiso 1 1 calc R
C3 C 0.2199(6) 0.9970(6) 0.0612(4) 0.0569(13) Uani 1 1 d .
C4 C 0.1398(6) 0.8809(6) 0.0595(4) 0.0599(15) Uani 1 1 d .
H4 H 0.0924 0.8382 -0.0073 0.072 Uiso 1 1 calc R
C5 C 0.1290(5) 0.8267(6) 0.1571(4) 0.0521(13) Uani 1 1 d .
H5 H 0.0749 0.7467 0.1555 0.063 Uiso 1 1 calc R
C6 C 0.1966(5) 0.8885(5) 0.2571(3) 0.0399(10) Uani 1 1 d .
C7 C 0.1735(5) 0.8305(5) 0.3608(4) 0.0414(10) Uani 1 1 d .
H7 H 0.1618 0.7346 0.3499 0.050 Uiso 1 1 calc R
C8 C 0.0200(5) 0.8812(4) 0.3894(4) 0.0370(9) Uani 1 1 d .
C9 C -0.1182(6) 0.7852(5) 0.3565(4) 0.0488(12) Uani 1 1 d .
C10 C -0.2652(6) 0.8170(6) 0.3900(5) 0.0668(16) Uani 1 1 d .
H10A H -0.3586 0.7799 0.3374 0.100 Uiso 1 1 calc R
H10B H -0.2772 0.9114 0.3924 0.100 Uiso 1 1 calc R
H10C H -0.2551 0.7804 0.4618 0.100 Uiso 1 1 calc R
C11 C -0.0349(5) 1.0099(5) 0.3312(4) 0.0452(11) Uani 1 1 d .
C12 C -0.1946(9) 1.1053(7) 0.1673(5) 0.092(2) Uani 1 1 d .
H12C H -0.1043 1.1457 0.1481 0.111 Uiso 1 1 calc R
H12D H -0.2385 1.1698 0.2078 0.111 Uiso 1 1 calc R
C13 C -0.3163(10) 1.0673(11) 0.0691(6) 0.130(3) Uani 1 1 d .
H13D H -0.2694 1.0112 0.0252 0.195 Uiso 1 1 calc R
H13E H -0.3606 1.1449 0.0274 0.195 Uiso 1 1 calc R
H13F H -0.4009 1.0203 0.0886 0.195 Uiso 1 1 calc R
C14 C 0.0752(5) 0.9028(5) 0.5144(4) 0.0452(11) Uani 1 1 d .
H14A H 0.0145 0.9741 0.5351 0.054 Uiso 1 1 calc R
H14B H 0.0603 0.8229 0.5529 0.054 Uiso 1 1 calc R
C15 C 0.2522(5) 0.9379(5) 0.5417(4) 0.0423(10) Uani 1 1 d .
H15 H 0.2588 1.0304 0.5202 0.051 Uiso 1 1 calc R
C16 C 0.3390(5) 0.9276(5) 0.6641(4) 0.0479(12) Uani 1 1 d .
H16A H 0.2788 0.9774 0.7048 0.058 Uiso 1 1 calc R
H16B H 0.3400 0.8356 0.6864 0.058 Uiso 1 1 calc R
C17 C 0.5080(5) 0.9772(5) 0.6947(4) 0.0466(11) Uani 1 1 d .
C18 C 0.7712(6) 0.9457(6) 0.8089(4) 0.0619(15) Uani 1 1 d .
H18A H 0.8231 0.9089 0.8815 0.074 Uiso 1 1 calc R
H18B H 0.7784 1.0414 0.8149 0.074 Uiso 1 1 calc R
C19 C 0.8576(6) 0.9005(7) 0.7309(5) 0.0730(17) Uani 1 1 d .
H19A H 0.8436 0.8066 0.7203 0.110 Uiso 1 1 calc R
H19B H 0.9708 0.9204 0.7601 0.110 Uiso 1 1 calc R
H19C H 0.8148 0.9448 0.6613 0.110 Uiso 1 1 calc R
C20 C 0.3147(5) 0.8539(4) 0.4643(4) 0.0403(10) Uani 1 1 d .
H20 H 0.4031 0.8995 0.4450 0.048 Uiso 1 1 calc R
Cl1 Cl 0.2287(2) 1.0673(2) -0.06079(12) 0.0863(6) Uani 1 1 d .
N1 N 0.3733(6) 0.7259(5) 0.5211(3) 0.0523(10) Uani 1 1 d .
O1 O -0.1070(4) 0.6825(3) 0.3097(3) 0.0593(10) Uani 1 1 d .
O2 O 0.0129(4) 1.1179(3) 0.3671(3) 0.0536(9) Uani 1 1 d .
O3 O -0.1403(4) 0.9916(4) 0.2345(3) 0.0566(9) Uani 1 1 d .
O4 O 0.5167(5) 0.7184(4) 0.5668(3) 0.0704(12) Uani 1 1 d .
O5 O 0.2743(5) 0.6416(4) 0.5233(3) 0.0711(11) Uani 1 1 d .
O6 O 0.5517(4) 1.0718(4) 0.6531(3) 0.0648(10) Uani 1 1 d .
O7 O 0.6045(4) 0.9076(3) 0.7752(2) 0.0521(9) Uani 1 1 d .

loop_
_atom_site_aniso_label
_atom_site_aniso_U_11
_atom_site_aniso_U_22
_atom_site_aniso_U_33
_atom_site_aniso_U_23
_atom_site_aniso_U_13
_atom_site_aniso_U_12
C1 0.051(3) 0.057(3) 0.041(2) -0.001(2) 0.016(2) -0.009(2)
C2 0.056(3) 0.059(3) 0.050(3) 0.006(3) 0.024(2) -0.004(3)
C3 0.047(3) 0.077(4) 0.045(3) 0.002(3) 0.011(2) 0.005(3)
C4 0.053(3) 0.080(4) 0.038(3) -0.010(3) 0.002(2) 0.006(3)
C5 0.046(3) 0.057(3) 0.047(3) -0.010(2) 0.004(2) -0.002(2)
C6 0.036(2) 0.044(3) 0.041(2) -0.002(2) 0.0123(18) -0.0017(19)
C7 0.040(2) 0.040(3) 0.044(2) -0.002(2) 0.0133(19) 0.000(2)
C8 0.037(2) 0.028(2) 0.046(2) 0.0005(18) 0.0124(18) -0.0008(17)
C9 0.046(3) 0.043(3) 0.059(3) -0.007(2) 0.018(2) -0.007(2)
C10 0.048(3) 0.054(4) 0.106(5) -0.017(3) 0.033(3) -0.008(3)
C11 0.040(2) 0.043(3) 0.050(3) 0.001(2) 0.010(2) -0.005(2)
C12 0.102(5) 0.074(5) 0.075(4) 0.024(4) -0.016(4) 0.025(4)
C13 0.105(6) 0.178(9) 0.083(5) 0.025(6) -0.012(4) 0.014(7)
C14 0.042(2) 0.046(3) 0.051(3) -0.004(2) 0.019(2) 0.001(2)
C15 0.037(2) 0.047(3) 0.043(2) 0.002(2) 0.0123(18) -0.002(2)
C16 0.044(3) 0.056(3) 0.045(2) 0.001(2) 0.014(2) 0.002(2)
C17 0.047(3) 0.053(3) 0.040(2) 0.000(2) 0.012(2) 0.001(2)
C18 0.047(3) 0.073(4) 0.055(3) 0.000(3) -0.002(2) 0.002(3)
C19 0.050(3) 0.082(5) 0.087(4) -0.008(4) 0.018(3) 0.005(3)
C20 0.042(2) 0.039(3) 0.043(2) 0.0091(19) 0.0166(19) 0.0082(18)
Cl1 0.0873(11) 0.1235(15) 0.0487(7) 0.0214(9) 0.0206(7) 0.0070(11)
N1 0.058(3) 0.050(3) 0.049(2) 0.004(2) 0.015(2) 0.016(2)
O1 0.060(2) 0.045(2) 0.075(2) -0.0194(19) 0.0226(19) -0.0116(16)
O2 0.062(2) 0.038(2) 0.061(2) 0.0020(16) 0.0183(17) 0.0007(17)
O3 0.0522(19) 0.049(2) 0.058(2) 0.0076(18) -0.0019(16) 0.0032(17)
O4 0.068(3) 0.066(3) 0.063(2) -0.002(2) -0.0030(19) 0.025(2)
O5 0.089(3) 0.044(2) 0.090(3) 0.015(2) 0.040(2) 0.002(2)
O6 0.056(2) 0.055(2) 0.080(3) 0.024(2) 0.0148(18) 0.0000(19)
O7 0.0484(18) 0.061(2) 0.0404(17) 0.0093(16) 0.0018(14) 0.0054(17)

loop_
_atom_type_symbol
_atom_type_description
_atom_type_scat_dispersion_real
_atom_type_scat_dispersion_imag
_atom_type_scat_source
C C 0.0033 0.0016 'International Tables Vol C Tables 4.2.6.8 and 6.1.1.4'
H H 0.0000 0.0000 'International Tables Vol C Tables 4.2.6.8 and 6.1.1.4'
N N 0.0061 0.0033 'International Tables Vol C Tables 4.2.6.8 and 6.1.1.4'
O O 0.0106 0.0060 'International Tables Vol C Tables 4.2.6.8 and 6.1.1.4'
Cl Cl 0.1484 0.1585 'International Tables Vol C Tables 4.2.6.8 and 6.1.1.4'

loop_
_geom_angle_atom_site_label_1
_geom_angle_atom_site_label_2
_geom_angle_atom_site_label_3
_geom_angle
C2 C1 C6 121.2(5)
C3 C2 C1 119.7(5)
C4 C3 C2 120.5(5)
C4 C3 Cl1 119.8(4)
C2 C3 Cl1 119.7(5)
C3 C4 C5 119.7(5)
C4 C5 C6 121.4(5)
C1 C6 C5 117.6(4)
C1 C6 C7 122.6(4)
C5 C6 C7 119.7(4)
C6 C7 C20 114.4(4)
C6 C7 C8 114.3(4)
C20 C7 C8 105.8(3)
C9 C8 C11 108.1(4)
C9 C8 C14 111.5(4)
C11 C8 C14 110.1(4)
C9 C8 C7 112.6(4)
C11 C8 C7 109.9(4)
C14 C8 C7 104.7(3)
O1 C9 C10 121.3(5)
O1 C9 C8 121.4(4)
C10 C9 C8 117.2(4)
O2 C11 O3 123.3(5)
O2 C11 C8 124.9(4)
O3 C11 C8 111.8(4)
O3 C12 C13 109.5(7)
C15 C14 C8 105.4(3)
C14 C15 C20 104.3(4)
C14 C15 C16 112.9(3)
C20 C15 C16 117.3(4)
C17 C16 C15 113.7(4)
O6 C17 O7 123.7(4)
O6 C17 C16 124.3(4)
O7 C17 C16 112.0(4)
O7 C18 C19 112.1(5)
N1 C20 C15 108.1(4)
N1 C20 C7 110.7(4)
C15 C20 C7 107.2(3)
O4 N1 O5 125.2(5)
O4 N1 C20 116.2(5)
O5 N1 C20 118.4(4)
C11 O3 C12 117.6(4)
C17 O7 C18 116.3(4)

loop_
_geom_bond_atom_site_label_1
_geom_bond_atom_site_label_2
_geom_bond_distance
C1 C2 1.391(6)
C1 C6 1.392(7)
C2 C3 1.378(7)
C3 C4 1.373(8)
C3 Cl1 1.735(5)
C4 C5 1.390(7)
C5 C6 1.393(6)
C6 C7 1.514(6)
C7 C20 1.542(6)
C7 C8 1.572(6)
C8 C9 1.514(6)
C8 C11 1.517(6)
C8 C14 1.542(6)
C9 O1 1.225(5)
C9 C10 1.498(7)
C11 O2 1.221(5)
C11 O3 1.321(5)
C12 O3 1.440(7)
C12 C13 1.442(9)
C14 C15 1.522(6)
C15 C20 1.522(6)
C15 C16 1.530(6)
C16 C17 1.499(6)
C17 O6 1.213(6)
C17 O7 1.331(5)
C18 O7 1.444(6)
C18 C19 1.484(7)
C20 N1 1.510(6)
N1 O4 1.220(5)
N1 O5 1.225(6)
